data_4331679
loop_
_publ_author_name
'Siega, Patrizia'
'Randaccio, Lucio'
'Marzilli, Patricia A.'
'Marzilli, Luigi G.'

_publ_section_title
;
 Metal Coordination by Sterically Hindered Heterocyclic Ligands, Including
 2-Vinylpyridine, Assessed by Investigation of Cobaloximes
;
_journal_issue 8
_journal_name_full 'Inorganic Chemistry'
_journal_page_first 3359
_journal_page_last 3368
_journal_paper_doi 10.1021/ic051383a
_journal_volume 45
_journal_year 2006
_chemical_formula_sum 'C14 H23 Co N6 O4'
_chemical_formula_weight 398.31
_chemical_name_systematic
; 
 ? 
;
_space_group_IT_number 2
_symmetry_cell_setting triclinic
_symmetry_space_group_name_Hall '-P 1'
_symmetry_space_group_name_H-M 'P -1'
_atom_sites_solution_hydrogens geom
_atom_sites_solution_primary direct
_atom_sites_solution_secondary difmap
_audit_creation_method SHELXL-97
_cell_angle_alpha 86.492(3)
_cell_angle_beta 88.428(3)
_cell_angle_gamma 61.207(3)
_cell_formula_units_Z 2
_cell_length_a 9.1131(12)
_cell_length_b 9.3076(12)
_cell_length_c 11.4675(15)
_cell_measurement_reflns_used 2580
_cell_measurement_temperature 100(2)
_cell_measurement_theta_max 32.559
_cell_measurement_theta_min 2.550
_cell_volume 850.83(19)
_computing_cell_refinement 'Bruker SAINT'
_computing_data_collection 'Bruker SMART'
_computing_data_reduction 'Bruker SAINT'
_computing_molecular_graphics 'Bruker SHELXTL'
_computing_publication_material 'Bruker SHELXTL'
_computing_structure_refinement 'SHELXL-97 (Sheldrick, 1997)'
_computing_structure_solution 'SHELXS-97 (Sheldrick, 1990)'
_diffrn_ambient_temperature 100(2)
_diffrn_measured_fraction_theta_full 0.891
_diffrn_measured_fraction_theta_max 0.891
_diffrn_measurement_device_type 'CCD area detector'
_diffrn_measurement_method 'phi and omega scans'
_diffrn_radiation_monochromator graphite
_diffrn_radiation_source 'fine-focus sealed tube'
_diffrn_radiation_type MoK\a
_diffrn_radiation_wavelength 0.71073
_diffrn_reflns_av_R_equivalents 0.0329
_diffrn_reflns_av_sigmaI/netI 0.0925
_diffrn_reflns_limit_h_max 13
_diffrn_reflns_limit_h_min -10
_diffrn_reflns_limit_k_max 13
_diffrn_reflns_limit_k_min -13
_diffrn_reflns_limit_l_max 17
_diffrn_reflns_limit_l_min -16
_diffrn_reflns_number 7701
_diffrn_reflns_theta_full 32.81
_diffrn_reflns_theta_max 32.81
_diffrn_reflns_theta_min 1.78
_diffrn_standards_decay_% none
_exptl_absorpt_coefficient_mu 1.042
_exptl_absorpt_correction_T_max 1.00000
_exptl_absorpt_correction_T_min 0.852664
_exptl_absorpt_correction_type empirical
_exptl_absorpt_process_details 'SADABS2, Sheldrick, 2000'
_exptl_crystal_colour red
_exptl_crystal_density_diffrn 1.555
_exptl_crystal_density_method 'not measured'
_exptl_crystal_description needle
_exptl_crystal_F_000 416
_exptl_crystal_size_max 0.22
_exptl_crystal_size_mid 0.08
_exptl_crystal_size_min 0.06
_refine_diff_density_max 1.161
_refine_diff_density_min -0.828
_refine_diff_density_rms 0.131
_refine_ls_extinction_method none
_refine_ls_goodness_of_fit_ref 1.203
_refine_ls_hydrogen_treatment mixed
_refine_ls_matrix_type full
_refine_ls_number_parameters 240
_refine_ls_number_reflns 5615
_refine_ls_number_restraints 0
_refine_ls_restrained_S_all 1.203
_refine_ls_R_factor_all 0.1146
_refine_ls_R_factor_gt 0.0802
_refine_ls_shift/su_max 0.013
_refine_ls_shift/su_mean 0.000
_refine_ls_structure_factor_coef Fsqd
_refine_ls_weighting_details 'calc w=1/[\s^2^(Fo^2^)+(0.0500P)^2^+0.0000P] where P=(Fo^2^+2Fc^2^)/3'
_refine_ls_weighting_scheme calc
_refine_ls_wR_factor_gt 0.1454
_refine_ls_wR_factor_ref 0.1575
_reflns_number_gt 4072
_reflns_number_total 5615
_reflns_threshold_expression >2sigma(I)
_cod_data_source_file ic051383asup1.cif
_cod_data_source_block CH3Co(DH)2(2-aminopyridine)
_cod_depositor_comments
;
The following automatic conversions were performed:

'_symmetry_cell_setting' value 'Triclinic' changed to 'triclinic'
according to /home/saulius/struct/CIF-dictionaries/cif_core.dic
dictionary named 'cif_core.dic' version 2.4.2 from 2011-04-26.

Automatic conversion script
Id: cif_fix_values 1891 2012-01-12 08:04:46Z andrius 
;
_cod_original_sg_symbol_H-M P-1
_cod_database_code 4331679

loop_
_symmetry_equiv_pos_as_xyz
'x, y, z'
'-x, -y, -z'

loop_
_atom_site_label
_atom_site_type_symbol
_atom_site_fract_x
_atom_site_fract_y
_atom_site_fract_z
_atom_site_U_iso_or_equiv
_atom_site_adp_type
_atom_site_occupancy
_atom_site_symmetry_multiplicity
_atom_site_calc_flag
_atom_site_refinement_flags
Co1 Co 0.16977(6) 0.19751(6) 0.72856(4) 0.01298(12) Uani 1 1 d .
C7 C -0.0662(5) 0.2203(4) 0.5746(3) 0.0194(7) Uani 1 1 d .
C8 C -0.2302(5) 0.2586(5) 0.5242(4) 0.0267(8) Uani 1 1 d .
H8A H -0.3027 0.2514 0.5864 0.040 Uiso 1 1 calc R
H8B H -0.2130 0.1797 0.4655 0.040 Uiso 1 1 calc R
H8C H -0.2832 0.3699 0.4874 0.040 Uiso 1 1 calc R
C5 C 0.0845(5) 0.1804(4) 0.5054(3) 0.0196(7) Uani 1 1 d .
C6 C 0.0974(6) 0.1529(5) 0.3778(3) 0.0279(9) Uani 1 1 d .
H6A H 0.0329 0.2581 0.3338 0.042 Uiso 1 1 calc R
H6B H 0.0527 0.0791 0.3618 0.042 Uiso 1 1 calc R
H6C H 0.2150 0.1034 0.3539 0.042 Uiso 1 1 calc R
C3 C 0.3957(5) 0.2013(4) 0.8773(3) 0.0201(7) Uani 1 1 d .
C4 C 0.5506(5) 0.1921(5) 0.9250(4) 0.0286(9) Uani 1 1 d .
H4A H 0.6335 0.1674 0.8625 0.043 Uiso 1 1 calc R
H4B H 0.5964 0.1052 0.9874 0.043 Uiso 1 1 calc R
H4C H 0.5238 0.2975 0.9565 0.043 Uiso 1 1 calc R
C1 C 0.2484(5) 0.2346(4) 0.9482(3) 0.0196(7) Uani 1 1 d .
C2 C 0.2336(6) 0.2706(5) 1.0739(3) 0.0322(10) Uani 1 1 d .
H2A H 0.1996 0.3869 1.0810 0.048 Uiso 1 1 calc R
H2B H 0.3420 0.2027 1.1126 0.048 Uiso 1 1 calc R
H2C H 0.1495 0.2459 1.1109 0.048 Uiso 1 1 calc R
C9 C 0.0827(5) 0.4368(4) 0.6955(3) 0.0239(8) Uani 1 1 d .
H9A H 0.0725 0.4897 0.7688 0.044(14) Uiso 1 1 calc R
H9B H -0.0274 0.4843 0.6580 0.08(2) Uiso 1 1 calc R
H9C H 0.1602 0.4545 0.6433 0.057(16) Uiso 1 1 calc R
C10 C 0.2140(5) -0.1472(5) 0.8173(3) 0.0221(7) Uani 1 1 d .
C11 C 0.2964(5) -0.3210(5) 0.8218(3) 0.0265(8) Uani 1 1 d .
H11 H 0.2500 -0.3794 0.8656 0.032(12) Uiso 1 1 calc R
C12 C 0.4431(5) -0.4038(5) 0.7627(4) 0.0289(9) Uani 1 1 d .
H12 H 0.4986 -0.5204 0.7643 0.056(16) Uiso 1 1 calc R
C13 C 0.5108(5) -0.3181(5) 0.7006(3) 0.0252(8) Uani 1 1 d .
H13 H 0.6137 -0.3741 0.6601 0.033(12) Uiso 1 1 calc R
C14 C 0.4264(5) -0.1515(4) 0.6990(3) 0.0210(7) Uani 1 1 d .
H14 H 0.4743 -0.0935 0.6565 0.010(9) Uiso 1 1 calc R
N1 N 0.1271(4) 0.2379(4) 0.8883(3) 0.0188(6) Uani 1 1 d .
N4 N -0.0435(4) 0.2316(4) 0.6842(3) 0.0182(6) Uani 1 1 d .
N3 N 0.2042(4) 0.1764(4) 0.5662(3) 0.0179(6) Uani 1 1 d .
N2 N 0.3748(4) 0.1858(4) 0.7677(3) 0.0191(6) Uani 1 1 d .
N5 N 0.2762(4) -0.0610(4) 0.7547(2) 0.0175(6) Uani 1 1 d .
N6 N 0.0714(5) -0.0695(4) 0.8741(3) 0.0309(8) Uani 1 1 d .
H6NA H 0.0293 0.0354 0.8900 0.037 Uiso 1 1 d R
H6NB H 0.0588 -0.1413 0.9401 0.037 Uiso 1 1 d R
O1 O -0.0215(3) 0.2750(3) 0.9388(2) 0.0237(6) Uani 1 1 d .
O4 O -0.1774(3) 0.2829(3) 0.7585(2) 0.0253(6) Uani 1 1 d .
O3 O 0.3461(3) 0.1541(3) 0.5142(2) 0.0241(6) Uani 1 1 d .
O2 O 0.4948(3) 0.1626(3) 0.6887(2) 0.0247(6) Uani 1 1 d .
H2O H 0.4203 0.1803 0.6292 0.17(4) Uiso 1 1 d R
H1O H -0.1021 0.2831 0.8792 0.16(4) Uiso 1 1 d R

loop_
_atom_site_aniso_label
_atom_site_aniso_U_11
_atom_site_aniso_U_22
_atom_site_aniso_U_33
_atom_site_aniso_U_23
_atom_site_aniso_U_13
_atom_site_aniso_U_12
Co1 0.0138(2) 0.0149(2) 0.0108(2) -0.00157(15) 0.00045(15) -0.00723(18)
C7 0.0206(18) 0.0179(17) 0.0203(17) 0.0017(13) -0.0052(14) -0.0098(15)
C8 0.025(2) 0.027(2) 0.030(2) -0.0007(16) -0.0076(17) -0.0132(17)
C5 0.0264(19) 0.0155(17) 0.0169(16) 0.0001(13) -0.0025(14) -0.0101(15)
C6 0.038(2) 0.028(2) 0.0155(17) 0.0011(15) -0.0028(16) -0.0144(19)
C3 0.0218(18) 0.0186(17) 0.0218(18) 0.0006(14) -0.0069(15) -0.0111(15)
C4 0.029(2) 0.031(2) 0.031(2) 0.0039(17) -0.0107(17) -0.0189(19)
C1 0.0221(18) 0.0186(17) 0.0179(17) -0.0022(13) 0.0002(14) -0.0095(15)
C2 0.041(3) 0.039(2) 0.0171(19) -0.0036(17) -0.0024(18) -0.019(2)
C9 0.027(2) 0.0167(17) 0.0262(19) 0.0005(15) -0.0023(16) -0.0091(16)
C10 0.0229(19) 0.031(2) 0.0161(16) -0.0006(14) -0.0043(14) -0.0156(17)
C11 0.036(2) 0.026(2) 0.0245(19) 0.0043(15) -0.0082(17) -0.0208(19)
C12 0.029(2) 0.030(2) 0.026(2) -0.0015(16) -0.0071(17) -0.0116(19)
C13 0.0195(19) 0.027(2) 0.0243(19) -0.0021(16) -0.0030(15) -0.0070(17)
C14 0.0235(19) 0.0218(18) 0.0182(17) -0.0041(14) -0.0037(14) -0.0107(16)
N1 0.0201(15) 0.0214(15) 0.0149(14) -0.0009(11) 0.0015(12) -0.0101(13)
N4 0.0146(14) 0.0192(15) 0.0201(15) -0.0022(12) 0.0003(12) -0.0075(12)
N3 0.0178(15) 0.0180(15) 0.0169(14) -0.0002(11) 0.0007(12) -0.0080(13)
N2 0.0193(15) 0.0203(15) 0.0180(15) 0.0010(12) 0.0001(12) -0.0100(13)
N5 0.0189(15) 0.0215(15) 0.0135(13) -0.0036(11) -0.0004(11) -0.0103(13)
N6 0.032(2) 0.0302(19) 0.0308(19) -0.0031(15) 0.0064(16) -0.0151(17)
O1 0.0208(14) 0.0295(15) 0.0191(13) -0.0047(11) 0.0054(11) -0.0106(12)
O4 0.0157(13) 0.0307(16) 0.0262(15) -0.0031(12) 0.0052(11) -0.0087(12)
O3 0.0206(13) 0.0311(15) 0.0202(13) 0.0003(11) 0.0056(11) -0.0126(12)
O2 0.0176(13) 0.0356(16) 0.0238(14) -0.0017(12) 0.0025(11) -0.0151(13)

loop_
_atom_type_symbol
_atom_type_description
_atom_type_scat_dispersion_real
_atom_type_scat_dispersion_imag
_atom_type_scat_source
C C 0.0033 0.0016 'International Tables Vol C Tables 4.2.6.8 and 6.1.1.4'
H H 0.0000 0.0000 'International Tables Vol C Tables 4.2.6.8 and 6.1.1.4'
N N 0.0061 0.0033 'International Tables Vol C Tables 4.2.6.8 and 6.1.1.4'
O O 0.0106 0.0060 'International Tables Vol C Tables 4.2.6.8 and 6.1.1.4'
Co Co 0.3494 0.9721 'International Tables Vol C Tables 4.2.6.8 and 6.1.1.4'

loop_
_geom_angle_atom_site_label_1
_geom_angle_atom_site_label_2
_geom_angle_atom_site_label_3
_geom_angle
N2 Co1 N1 81.89(13)
N2 Co1 N3 98.20(13)
N1 Co1 N3 175.18(13)
N2 Co1 N4 174.23(13)
N1 Co1 N4 98.64(14)
N3 Co1 N4 80.79(13)
N2 Co1 C9 87.17(15)
N1 Co1 C9 88.56(15)
N3 Co1 C9 86.63(14)
N4 Co1 C9 87.10(15)
N2 Co1 N5 90.67(12)
N1 Co1 N5 94.64(12)
N3 Co1 N5 90.18(12)
N4 Co1 N5 95.00(12)
C9 Co1 N5 175.86(15)
N4 C7 C5 112.0(3)
N4 C7 C8 123.7(4)
C5 C7 C8 124.1(3)
C7 C8 H8A 109.5
C7 C8 H8B 109.5
H8A C8 H8B 109.5
C7 C8 H8C 109.5
H8A C8 H8C 109.5
H8B C8 H8C 109.5
N3 C5 C7 112.6(3)
N3 C5 C6 123.6(4)
C7 C5 C6 123.9(3)
C5 C6 H6A 109.5
C5 C6 H6B 109.5
H6A C6 H6B 109.5
C5 C6 H6C 109.5
H6A C6 H6C 109.5
H6B C6 H6C 109.5
N2 C3 C1 112.8(3)
N2 C3 C4 124.0(4)
C1 C3 C4 123.3(3)
C3 C4 H4A 109.5
C3 C4 H4B 109.5
H4A C4 H4B 109.5
C3 C4 H4C 109.5
H4A C4 H4C 109.5
H4B C4 H4C 109.5
N1 C1 C3 112.8(3)
N1 C1 C2 123.2(4)
C3 C1 C2 123.8(3)
C1 C2 H2A 109.5
C1 C2 H2B 109.5
H2A C2 H2B 109.5
C1 C2 H2C 109.5
H2A C2 H2C 109.5
H2B C2 H2C 109.5
Co1 C9 H9A 109.5
Co1 C9 H9B 109.5
H9A C9 H9B 109.5
Co1 C9 H9C 109.5
H9A C9 H9C 109.5
H9B C9 H9C 109.5
N6 C10 N5 120.1(4)
N6 C10 C11 118.4(4)
N5 C10 C11 121.6(4)
C12 C11 C10 119.3(4)
C12 C11 H11 120.3
C10 C11 H11 120.3
C11 C12 C13 120.0(4)
C11 C12 H12 120.0
C13 C12 H12 120.0
C14 C13 C12 118.3(4)
C14 C13 H13 120.9
C12 C13 H13 120.9
C13 C14 N5 124.5(4)
C13 C14 H14 117.8
N5 C14 H14 117.8
C1 N1 O1 120.8(3)
C1 N1 Co1 116.1(3)
O1 N1 Co1 123.0(2)
C7 N4 O4 118.9(3)
C7 N4 Co1 117.2(3)
O4 N4 Co1 123.5(2)
C5 N3 O3 120.1(3)
C5 N3 Co1 117.1(3)
O3 N3 Co1 122.7(2)
C3 N2 O2 120.8(3)
C3 N2 Co1 116.3(3)
O2 N2 Co1 122.9(2)
C10 N5 C14 116.3(3)
C10 N5 Co1 128.2(3)
C14 N5 Co1 115.5(2)
C10 N6 H6NA 121.5
C10 N6 H6NB 112.5
H6NA N6 H6NB 114.1
N1 O1 H1O 110.0
N2 O2 H2O 89.7

loop_
_geom_bond_atom_site_label_1
_geom_bond_atom_site_label_2
_geom_bond_distance
Co1 N2 1.884(3)
Co1 N1 1.885(3)
Co1 N3 1.886(3)
Co1 N4 1.891(3)
Co1 C9 1.986(4)
Co1 N5 2.121(3)
C7 N4 1.299(4)
C7 C5 1.462(5)
C7 C8 1.485(5)
C8 H8A 0.9800
C8 H8B 0.9800
C8 H8C 0.9800
C5 N3 1.296(5)
C5 C6 1.492(5)
C6 H6A 0.9800
C6 H6B 0.9800
C6 H6C 0.9800
C3 N2 1.303(4)
C3 C1 1.459(5)
C3 C4 1.489(5)
C4 H4A 0.9800
C4 H4B 0.9800
C4 H4C 0.9800
C1 N1 1.305(5)
C1 C2 1.488(5)
C2 H2A 0.9800
C2 H2B 0.9800
C2 H2C 0.9800
C9 H9A 0.9800
C9 H9B 0.9800
C9 H9C 0.9800
C10 N6 1.320(5)
C10 N5 1.352(5)
C10 C11 1.416(5)
C11 C12 1.365(6)
C11 H11 0.9500
C12 C13 1.380(6)
C12 H12 0.9500
C13 C14 1.358(5)
C13 H13 0.9500
C14 N5 1.378(5)
C14 H14 0.9500
N1 O1 1.349(4)
N4 O4 1.369(4)
N3 O3 1.336(4)
N2 O2 1.343(4)
N6 H6NA 0.8899
N6 H6NB 1.0197
O1 H1O 0.9892
O2 H2O 0.9251

loop_
_geom_torsion_atom_site_label_1
_geom_torsion_atom_site_label_2
_geom_torsion_atom_site_label_3
_geom_torsion_atom_site_label_4
_geom_torsion
N4 C7 C5 N3 -4.6(4)
C8 C7 C5 N3 170.1(3)
N4 C7 C5 C6 177.4(3)
C8 C7 C5 C6 -8.0(6)
N2 C3 C1 N1 1.6(5)
C4 C3 C1 N1 179.7(3)
N2 C3 C1 C2 -175.0(3)
C4 C3 C1 C2 3.0(6)
N6 C10 C11 C12 179.3(4)
N5 C10 C11 C12 0.7(5)
C10 C11 C12 C13 0.9(6)
C11 C12 C13 C14 -1.0(6)
C12 C13 C14 N5 -0.4(6)
C3 C1 N1 O1 -176.7(3)
C2 C1 N1 O1 0.0(6)
C3 C1 N1 Co1 0.7(4)
C2 C1 N1 Co1 177.4(3)
N2 Co1 N1 C1 -1.9(3)
N3 Co1 N1 C1 -93.3(17)
N4 Co1 N1 C1 -176.1(3)
C9 Co1 N1 C1 -89.2(3)
N5 Co1 N1 C1 88.1(3)
N2 Co1 N1 O1 175.4(3)
N3 Co1 N1 O1 84.0(17)
N4 Co1 N1 O1 1.2(3)
C9 Co1 N1 O1 88.1(3)
N5 Co1 N1 O1 -94.5(3)
C5 C7 N4 O4 174.2(3)
C8 C7 N4 O4 -0.5(5)
C5 C7 N4 Co1 0.5(4)
C8 C7 N4 Co1 -174.2(3)
N2 Co1 N4 C7 82.6(14)
N1 Co1 N4 C7 177.5(3)
N3 Co1 N4 C7 2.3(3)
C9 Co1 N4 C7 89.4(3)
N5 Co1 N4 C7 -87.1(3)
N2 Co1 N4 O4 -90.7(14)
N1 Co1 N4 O4 4.2(3)
N3 Co1 N4 O4 -171.0(3)
C9 Co1 N4 O4 -83.9(3)
N5 Co1 N4 O4 99.6(3)
C7 C5 N3 O3 -174.9(3)
C6 C5 N3 O3 3.1(5)
C7 C5 N3 Co1 6.7(4)
C6 C5 N3 Co1 -175.3(3)
N2 Co1 N3 C5 -179.4(3)
N1 Co1 N3 C5 -88.7(17)
N4 Co1 N3 C5 -5.2(3)
C9 Co1 N3 C5 -92.8(3)
N5 Co1 N3 C5 89.9(3)
N2 Co1 N3 O3 2.3(3)
N1 Co1 N3 O3 93.0(17)
N4 Co1 N3 O3 176.5(3)
C9 Co1 N3 O3 88.9(3)
N5 Co1 N3 O3 -88.5(3)
C1 C3 N2 O2 176.8(3)
C4 C3 N2 O2 -1.2(5)
C1 C3 N2 Co1 -3.2(4)
C4 C3 N2 Co1 178.7(3)
N1 Co1 N2 C3 2.9(3)
N3 Co1 N2 C3 178.0(3)
N4 Co1 N2 C3 98.6(14)
C9 Co1 N2 C3 91.8(3)
N5 Co1 N2 C3 -91.7(3)
N1 Co1 N2 O2 -177.2(3)
N3 Co1 N2 O2 -2.0(3)
N4 Co1 N2 O2 -81.4(14)
C9 Co1 N2 O2 -88.2(3)
N5 Co1 N2 O2 88.2(3)
N6 C10 N5 C14 179.4(3)
C11 C10 N5 C14 -2.0(5)
N6 C10 N5 Co1 -1.8(5)
C11 C10 N5 Co1 176.8(3)
C13 C14 N5 C10 2.0(5)
C13 C14 N5 Co1 -177.0(3)
N2 Co1 N5 C10 131.3(3)
N1 Co1 N5 C10 49.4(3)
N3 Co1 N5 C10 -130.5(3)
N4 Co1 N5 C10 -49.7(3)
C9 Co1 N5 C10 -170(2)
N2 Co1 N5 C14 -49.8(3)
N1 Co1 N5 C14 -131.8(2)
N3 Co1 N5 C14 48.4(3)
N4 Co1 N5 C14 129.1(2)
C9 Co1 N5 C14 9(2)
